data_4074639
loop_
_publ_author_name
'Li, Bin'
'Wang, Baiquan'
'Xu, Shansheng'
'Zhou, Xiuzhong'
'Song, Haibin'

_publ_section_title
;
 Reactions of CpArCHCHArCp with Ru3(CO)12: An Unexpected Cleavage
 of a Bridging C--C Bond and Coupling of the Two Cyclopentadienyl
 Rings to Fulvalene Diruthenium Complexes
;
_journal_coden_ASTM ORGND7
_journal_issue 5
_journal_name_full Organometallics
_journal_page_first 1158
_journal_page_last 1166
_journal_paper_doi 10.1021/om050673w
_journal_volume 25
_journal_year 2006
_chemical_formula_sum 'C37 H38 Cl2 O4 Ru2'
_chemical_formula_weight 819.71
_space_group_IT_number 15
_symmetry_cell_setting monoclinic
_symmetry_space_group_name_Hall '-C 2yc'
_symmetry_space_group_name_H-M 'C 1 2/c 1'
_atom_sites_solution_hydrogens geom
_atom_sites_solution_primary direct
_atom_sites_solution_secondary difmap
_audit_creation_method SHELXL-97
_cell_angle_alpha 90.00
_cell_angle_beta 95.924(7)
_cell_angle_gamma 90.00
_cell_formula_units_Z 8
_cell_length_a 18.902(6)
_cell_length_b 17.305(5)
_cell_length_c 21.960(7)
_cell_measurement_reflns_used 725
_cell_measurement_temperature 293(2)
_cell_measurement_theta_max 19.69
_cell_measurement_theta_min 2.71
_cell_volume 7145(4)
_computing_cell_refinement 'Bruker SMART'
_computing_data_collection 'Bruker SMART'
_computing_data_reduction 'Bruker SAINT'
_computing_molecular_graphics 'Bruker SHELXTL'
_computing_publication_material 'Bruker SHELXTL'
_computing_structure_refinement 'SHELXL-97 (Sheldrick, 1997)'
_computing_structure_solution 'SHELXS-97 (Sheldrick, 1990)'
_diffrn_ambient_temperature 293(2)
_diffrn_measured_fraction_theta_full 0.996
_diffrn_measured_fraction_theta_max 0.996
_diffrn_measurement_device_type 'CCD area detector'
_diffrn_measurement_method 'phi and omega scans'
_diffrn_radiation_monochromator graphite
_diffrn_radiation_source 'fine-focus sealed tube'
_diffrn_radiation_type MoK\a
_diffrn_radiation_wavelength 0.71073
_diffrn_reflns_av_R_equivalents 0.1148
_diffrn_reflns_av_sigmaI/netI 0.1572
_diffrn_reflns_limit_h_max 23
_diffrn_reflns_limit_h_min -17
_diffrn_reflns_limit_k_max 21
_diffrn_reflns_limit_k_min -21
_diffrn_reflns_limit_l_max 27
_diffrn_reflns_limit_l_min -26
_diffrn_reflns_number 20453
_diffrn_reflns_theta_full 26.42
_diffrn_reflns_theta_max 26.42
_diffrn_reflns_theta_min 1.60
_exptl_absorpt_coefficient_mu 1.032
_exptl_absorpt_correction_T_max 1.000000
_exptl_absorpt_correction_T_min 0.834387
_exptl_absorpt_correction_type multi-scan
_exptl_absorpt_process_details SADABS
_exptl_crystal_density_diffrn 1.524
_exptl_crystal_density_meas ?
_exptl_crystal_density_method 'not measured'
_exptl_crystal_F_000 3312
_exptl_crystal_size_max 0.18
_exptl_crystal_size_mid 0.16
_exptl_crystal_size_min 0.14
_refine_diff_density_max 0.757
_refine_diff_density_min -0.661
_refine_diff_density_rms 0.172
_refine_ls_extinction_method none
_refine_ls_goodness_of_fit_ref 0.973
_refine_ls_hydrogen_treatment mixed
_refine_ls_matrix_type full
_refine_ls_number_parameters 440
_refine_ls_number_reflns 7304
_refine_ls_number_restraints 42
_refine_ls_restrained_S_all 0.979
_refine_ls_R_factor_all 0.1599
_refine_ls_R_factor_gt 0.0578
_refine_ls_shift/su_max 0.001
_refine_ls_shift/su_mean 0.000
_refine_ls_structure_factor_coef Fsqd
_refine_ls_weighting_details 'calc w=1/[\s^2^(Fo^2^)+(0.0613P)^2^+0.0000P] where P=(Fo^2^+2Fc^2^)/3'
_refine_ls_weighting_scheme calc
_refine_ls_wR_factor_gt 0.1025
_refine_ls_wR_factor_ref 0.1522
_reflns_number_gt 3552
_reflns_number_total 7304
_reflns_threshold_expression >2sigma(I)
_cod_data_source_file om050673wsi20050804_041201.cif
_cod_data_source_block 031230b
_cod_depositor_comments
;
The following automatic conversions were performed:

'_symmetry_cell_setting' value 'Monoclinic' changed to 'monoclinic'
according to /home/saulius/struct/CIF-dictionaries/cif_core.dic
dictionary named 'cif_core.dic' version 2.4.1 from
2010-06-29.

'_exptl_absorpt_correction_type' value 'MULTI-SCAN'
changed to 'multi-scan' according to
/home/saulius/struct/CIF-dictionaries/cif_core.dic dictionary named
'cif_core.dic' version 2.4.1 from 2010-06-29.

Automatic conversion script
Id: cif_fix_values 1715 2011-07-08 13:25:40Z adriana 

The following automatic conversions were performed:

'_exptl_crystal_density_meas' value 'NONE' was changed to '?' - the
value is perceived as not measured.

Automatic conversion script
Id: cif_fix_values 3008 2015-01-20 13:52:24Z robertas 
;
_cod_original_sg_symbol_H-M C2/c
_cod_database_code 4074639

loop_
_symmetry_equiv_pos_as_xyz
'x, y, z'
'-x, y, -z+1/2'
'x+1/2, y+1/2, z'
'-x+1/2, y+1/2, -z+1/2'
'-x, -y, -z'
'x, -y, z-1/2'
'-x+1/2, -y+1/2, -z'
'x+1/2, -y+1/2, z-1/2'

loop_
_atom_site_label
_atom_site_type_symbol
_atom_site_fract_x
_atom_site_fract_y
_atom_site_fract_z
_atom_site_U_iso_or_equiv
_atom_site_adp_type
_atom_site_occupancy
_atom_site_symmetry_multiplicity
_atom_site_calc_flag
_atom_site_refinement_flags
_atom_site_disorder_assembly
_atom_site_disorder_group
Ru1 Ru 0.59290(3) 0.20222(4) 0.48216(3) 0.0410(2) Uani 1 1 d . . .
Ru2 Ru 0.49625(3) 0.16741(4) 0.38622(3) 0.0395(2) Uani 1 1 d . . .
O1 O 0.6478(3) 0.1950(3) 0.3581(3) 0.0613(16) Uani 1 1 d . . .
O2 O 0.4638(3) 0.1107(3) 0.5093(3) 0.0654(17) Uani 1 1 d . . .
O3 O 0.6627(4) 0.0472(4) 0.5029(3) 0.095(2) Uani 1 1 d . . .
O4 O 0.5382(4) 0.0032(4) 0.3616(3) 0.092(2) Uani 1 1 d . . .
C1 C 0.6027(4) 0.1893(4) 0.3908(4) 0.047(2) Uani 1 1 d . . .
C2 C 0.4998(4) 0.1423(4) 0.4773(4) 0.044(2) Uani 1 1 d . . .
C3 C 0.6370(5) 0.1070(5) 0.4946(4) 0.056(2) Uani 1 1 d . . .
C4 C 0.5218(5) 0.0655(5) 0.3706(4) 0.055(2) Uani 1 1 d . . .
C5 C 0.5685(4) 0.3317(4) 0.4885(3) 0.0424(19) Uani 1 1 d . . .
C6 C 0.5511(4) 0.2949(4) 0.5430(3) 0.0397(18) Uani 1 1 d . . .
H6 H 0.5058 0.2932 0.5560 0.048 Uiso 1 1 calc R . .
C7 C 0.6124(4) 0.2613(4) 0.5747(3) 0.0426(19) Uani 1 1 d . . .
C8 C 0.6697(4) 0.2782(4) 0.5380(3) 0.050(2) Uani 1 1 d . . .
H8 H 0.7168 0.2625 0.5466 0.060 Uiso 1 1 calc R . .
C9 C 0.6426(4) 0.3219(4) 0.4874(3) 0.048(2) Uani 1 1 d . . .
H9 H 0.6692 0.3416 0.4576 0.058 Uiso 1 1 calc R . .
C10 C 0.4357(4) 0.2802(4) 0.3868(3) 0.0385(19) Uani 1 1 d . . .
C11 C 0.3867(4) 0.2193(4) 0.3916(3) 0.0384(19) Uani 1 1 d . . .
H11 H 0.3604 0.2116 0.4246 0.046 Uiso 1 1 calc R . .
C12 C 0.3836(4) 0.1724(4) 0.3395(3) 0.0432(19) Uani 1 1 d . . .
C13 C 0.4307(4) 0.2056(4) 0.2996(3) 0.0431(19) Uani 1 1 d . . .
H13 H 0.4393 0.1866 0.2614 0.052 Uiso 1 1 calc R . .
C14 C 0.4618(4) 0.2723(4) 0.3283(3) 0.0398(19) Uani 1 1 d . . .
H14 H 0.4937 0.3053 0.3120 0.048 Uiso 1 1 calc R . .
C15 C 0.5171(4) 0.3834(4) 0.4495(3) 0.0413(19) Uani 1 1 d . . .
H15 H 0.5072 0.4252 0.4776 0.050 Uiso 1 1 calc R . .
C16 C 0.4433(4) 0.3455(4) 0.4334(3) 0.0394(19) Uani 1 1 d . . .
H16 H 0.4318 0.3219 0.4717 0.047 Uiso 1 1 calc R . .
C17 C 0.5472(4) 0.4258(5) 0.3968(3) 0.044(2) Uani 1 1 d . . .
C18 C 0.5267(4) 0.5016(5) 0.3862(4) 0.053(2) Uani 1 1 d . . .
H18 H 0.4969 0.5253 0.4117 0.063 Uiso 1 1 calc R . .
C19 C 0.5498(6) 0.5422(6) 0.3387(5) 0.080(3) Uani 1 1 d . . .
H19 H 0.5347 0.5930 0.3320 0.096 Uiso 1 1 calc R . .
C20 C 0.5943(5) 0.5098(7) 0.3011(5) 0.080(3) Uani 1 1 d . . .
H20 H 0.6095 0.5382 0.2689 0.096 Uiso 1 1 calc R . .
C21 C 0.6168(5) 0.4344(6) 0.3109(4) 0.068(3) Uani 1 1 d . . .
H21 H 0.6472 0.4115 0.2854 0.081 Uiso 1 1 calc R . .
C22 C 0.5934(4) 0.3930(5) 0.3596(4) 0.055(2) Uani 1 1 d . . .
H22 H 0.6092 0.3427 0.3671 0.066 Uiso 1 1 calc R . .
C23 C 0.3863(4) 0.4061(4) 0.4187(4) 0.043(2) Uani 1 1 d . . .
C24 C 0.3597(4) 0.4439(5) 0.4665(4) 0.061(2) Uani 1 1 d . . .
H24 H 0.3758 0.4305 0.5066 0.074 Uiso 1 1 calc R . .
C25 C 0.3104(6) 0.5001(6) 0.4559(6) 0.087(3) Uani 1 1 d . . .
H25 H 0.2930 0.5251 0.4888 0.104 Uiso 1 1 calc R . .
C26 C 0.2861(6) 0.5207(6) 0.3976(7) 0.098(4) Uani 1 1 d . . .
H26 H 0.2526 0.5598 0.3907 0.118 Uiso 1 1 calc R . .
C27 C 0.3110(6) 0.4840(6) 0.3502(5) 0.086(3) Uani 1 1 d . . .
H27 H 0.2942 0.4974 0.3103 0.103 Uiso 1 1 calc R . .
C28 C 0.3613(5) 0.4265(5) 0.3607(4) 0.067(3) Uani 1 1 d . . .
H28 H 0.3784 0.4015 0.3277 0.081 Uiso 1 1 calc R . .
C29 C 0.6189(4) 0.2264(5) 0.6387(3) 0.054(2) Uani 1 1 d . . .
C30 C 0.5564(6) 0.1748(7) 0.6474(4) 0.107(4) Uani 1 1 d . . .
H30A H 0.5131 0.2036 0.6392 0.161 Uiso 1 1 calc R . .
H30B H 0.5603 0.1561 0.6888 0.161 Uiso 1 1 calc R . .
H30C H 0.5560 0.1318 0.6197 0.161 Uiso 1 1 calc R . .
C31 C 0.6191(6) 0.2945(6) 0.6831(4) 0.092(3) Uani 1 1 d . . .
H31A H 0.6590 0.3273 0.6781 0.138 Uiso 1 1 calc R . .
H31B H 0.6224 0.2755 0.7244 0.138 Uiso 1 1 calc R . .
H31C H 0.5759 0.3235 0.6746 0.138 Uiso 1 1 calc R . .
C32 C 0.6877(5) 0.1812(6) 0.6511(4) 0.087(3) Uani 1 1 d . . .
H32A H 0.6911 0.1443 0.6189 0.131 Uiso 1 1 calc R . .
H32B H 0.6881 0.1547 0.6895 0.131 Uiso 1 1 calc R . .
H32C H 0.7273 0.2162 0.6526 0.131 Uiso 1 1 calc R . .
C33 C 0.3315(4) 0.1065(5) 0.3226(4) 0.052(2) Uani 1 1 d . . .
C34 C 0.2660(5) 0.1438(5) 0.2893(5) 0.084(3) Uani 1 1 d . . .
H34A H 0.2305 0.1050 0.2788 0.125 Uiso 1 1 calc R . .
H34B H 0.2785 0.1683 0.2527 0.125 Uiso 1 1 calc R . .
H34C H 0.2475 0.1818 0.3153 0.125 Uiso 1 1 calc R . .
C35 C 0.3603(5) 0.0486(5) 0.2785(5) 0.095(4) Uani 1 1 d . . .
H35A H 0.4055 0.0294 0.2961 0.142 Uiso 1 1 calc R . .
H35B H 0.3660 0.0738 0.2404 0.142 Uiso 1 1 calc R . .
H35C H 0.3276 0.0064 0.2715 0.142 Uiso 1 1 calc R . .
C36 C 0.3116(6) 0.0655(6) 0.3795(4) 0.098(4) Uani 1 1 d . . .
H36A H 0.2874 0.1009 0.4038 0.147 Uiso 1 1 calc R . .
H36B H 0.3540 0.0471 0.4029 0.147 Uiso 1 1 calc R . .
H36C H 0.2810 0.0227 0.3677 0.147 Uiso 1 1 calc R . .
C37 C 0.6660(7) 0.8481(5) 0.4060(4) 0.100(5) Uani 0.876(10) 1 d PDU A 1
H37A H 0.6288 0.8784 0.4219 0.120 Uiso 0.876(10) 1 calc PR A 1
H37B H 0.7113 0.8721 0.4192 0.120 Uiso 0.876(10) 1 calc PR A 1
Cl1 Cl 0.6647(4) 0.7541(4) 0.4347(3) 0.166(3) Uani 0.876(10) 1 d PDU A 1
Cl2 Cl 0.6529(3) 0.8467(3) 0.32686(17) 0.132(2) Uani 0.876(10) 1 d PDU A 1
C37' C 0.694(6) 0.832(7) 0.378(3) 0.20(8) Uani 0.124(10) 1 d PDU A 2
H37C H 0.6836 0.8870 0.3776 0.240 Uiso 0.124(10) 1 calc PR A 2
H37D H 0.7350 0.8227 0.3568 0.240 Uiso 0.124(10) 1 calc PR A 2
Cl1' Cl 0.7091(16) 0.7995(19) 0.4542(13) 0.105(11) Uani 0.124(10) 1 d PDU A 2
Cl2' Cl 0.620(3) 0.780(4) 0.344(2) 0.26(3) Uani 0.124(10) 1 d PDU A 2

loop_
_atom_site_aniso_label
_atom_site_aniso_U_11
_atom_site_aniso_U_22
_atom_site_aniso_U_33
_atom_site_aniso_U_23
_atom_site_aniso_U_13
_atom_site_aniso_U_12
Ru1 0.0390(4) 0.0489(4) 0.0341(4) 0.0006(3) -0.0009(3) 0.0048(3)
Ru2 0.0417(4) 0.0406(4) 0.0353(4) -0.0034(3) 0.0000(3) 0.0032(3)
O1 0.046(4) 0.084(4) 0.056(4) -0.004(3) 0.017(3) -0.002(3)
O2 0.063(4) 0.081(5) 0.053(4) 0.016(3) 0.012(3) -0.014(3)
O3 0.098(6) 0.081(5) 0.107(6) 0.031(4) 0.021(4) 0.043(4)
O4 0.106(6) 0.055(4) 0.114(6) -0.015(4) 0.009(4) 0.023(4)
C1 0.046(5) 0.042(5) 0.050(5) 0.003(4) -0.005(4) 0.003(4)
C2 0.044(5) 0.041(5) 0.046(5) 0.006(4) -0.002(4) 0.007(4)
C3 0.062(6) 0.068(7) 0.039(5) 0.008(4) 0.006(4) 0.010(5)
C4 0.056(6) 0.061(6) 0.049(5) -0.001(5) 0.004(4) 0.004(5)
C5 0.044(5) 0.043(5) 0.040(5) -0.006(4) 0.002(4) -0.006(4)
C6 0.038(5) 0.044(5) 0.036(4) -0.001(4) 0.002(3) -0.002(4)
C7 0.040(5) 0.050(5) 0.036(4) -0.011(4) -0.004(4) -0.003(4)
C8 0.040(5) 0.063(6) 0.044(5) 0.000(4) -0.007(4) 0.000(4)
C9 0.053(6) 0.050(5) 0.042(5) 0.008(4) 0.010(4) -0.009(4)
C10 0.033(5) 0.043(5) 0.038(5) -0.003(4) -0.004(3) 0.012(4)
C11 0.030(4) 0.047(5) 0.037(4) 0.001(4) 0.000(3) 0.004(4)
C12 0.041(5) 0.044(5) 0.042(5) 0.006(4) -0.006(4) 0.004(4)
C13 0.050(5) 0.052(5) 0.027(4) -0.003(4) 0.002(4) 0.002(4)
C14 0.042(5) 0.043(5) 0.035(4) 0.000(4) 0.005(4) 0.001(4)
C15 0.048(5) 0.044(5) 0.030(4) 0.003(4) -0.001(4) 0.005(4)
C16 0.047(5) 0.037(5) 0.034(4) 0.003(3) 0.005(3) 0.005(4)
C17 0.050(5) 0.040(5) 0.040(5) -0.004(4) -0.008(4) -0.007(4)
C18 0.053(6) 0.050(6) 0.054(6) 0.002(4) -0.006(4) -0.009(4)
C19 0.074(8) 0.063(7) 0.100(9) 0.023(6) 0.000(6) 0.007(6)
C20 0.064(8) 0.092(9) 0.082(8) 0.042(7) -0.005(6) -0.021(6)
C21 0.056(6) 0.085(8) 0.064(6) 0.006(6) 0.013(5) -0.016(6)
C22 0.055(6) 0.056(6) 0.055(6) -0.001(5) 0.001(4) -0.004(5)
C23 0.034(5) 0.040(5) 0.054(5) -0.003(4) -0.002(4) 0.005(4)
C24 0.048(6) 0.060(6) 0.077(7) -0.018(5) 0.007(5) 0.010(5)
C25 0.061(7) 0.071(8) 0.128(11) -0.032(7) 0.010(7) 0.016(6)
C26 0.065(8) 0.058(7) 0.169(14) 0.004(8) 0.003(9) 0.025(6)
C27 0.078(8) 0.090(8) 0.090(9) 0.026(7) 0.007(6) 0.022(7)
C28 0.065(6) 0.075(7) 0.062(6) 0.014(5) 0.009(5) 0.034(5)
C29 0.055(6) 0.069(6) 0.034(5) 0.007(4) -0.013(4) 0.000(5)
C30 0.094(9) 0.160(11) 0.063(7) 0.039(7) -0.014(6) -0.058(8)
C31 0.130(10) 0.092(8) 0.047(6) -0.008(6) -0.025(6) 0.014(7)
C32 0.091(8) 0.103(8) 0.064(7) 0.033(6) -0.010(6) 0.023(6)
C33 0.048(5) 0.049(5) 0.057(6) -0.002(4) -0.012(4) -0.008(4)
C34 0.059(7) 0.083(7) 0.104(8) -0.006(6) -0.015(6) -0.012(5)
C35 0.089(8) 0.070(7) 0.120(9) -0.037(7) -0.015(7) -0.012(6)
C36 0.126(10) 0.100(8) 0.064(7) 0.022(6) -0.007(6) -0.071(7)
C37 0.105(8) 0.101(8) 0.099(8) -0.014(6) 0.032(7) -0.011(6)
Cl1 0.171(5) 0.173(5) 0.164(5) 0.044(4) 0.076(4) 0.038(4)
Cl2 0.165(4) 0.147(4) 0.084(3) -0.014(2) 0.020(2) 0.006(3)
C37' 0.20(8) 0.20(8) 0.20(8) 0.000(10) 0.020(13) -0.001(10)
Cl1' 0.101(14) 0.108(14) 0.108(13) 0.005(9) 0.022(9) 0.004(9)
Cl2' 0.25(3) 0.26(3) 0.26(3) -0.010(10) 0.028(10) 0.005(10)

loop_
_atom_type_symbol
_atom_type_description
_atom_type_scat_dispersion_real
_atom_type_scat_dispersion_imag
_atom_type_scat_source
C C 0.0033 0.0016 'International Tables Vol C Tables 4.2.6.8 and 6.1.1.4'
H H 0.0000 0.0000 'International Tables Vol C Tables 4.2.6.8 and 6.1.1.4'
O O 0.0106 0.0060 'International Tables Vol C Tables 4.2.6.8 and 6.1.1.4'
Cl Cl 0.1484 0.1585 'International Tables Vol C Tables 4.2.6.8 and 6.1.1.4'
Ru Ru -1.2594 0.8363 'International Tables Vol C Tables 4.2.6.8 and 6.1.1.4'

loop_
_geom_angle_atom_site_label_1
_geom_angle_atom_site_label_2
_geom_angle_atom_site_label_3
_geom_angle
C3 Ru1 C2 85.9(3)
C3 Ru1 C1 87.9(3)
C2 Ru1 C1 93.3(3)
C3 Ru1 C8 100.7(3)
C2 Ru1 C8 147.1(3)
C1 Ru1 C8 118.9(3)
C3 Ru1 C7 103.8(3)
C2 Ru1 C7 109.6(3)
C1 Ru1 C7 154.7(3)
C8 Ru1 C7 37.5(3)
C3 Ru1 C9 128.7(3)
C2 Ru1 C9 144.8(3)
C1 Ru1 C9 94.0(3)
C8 Ru1 C9 36.2(3)
C7 Ru1 C9 61.1(3)
C3 Ru1 C6 135.7(3)
C2 Ru1 C6 92.2(3)
C1 Ru1 C6 136.3(3)
C8 Ru1 C6 60.6(3)
C7 Ru1 C6 36.2(2)
C9 Ru1 C6 59.7(3)
C3 Ru1 C5 161.6(3)
C2 Ru1 C5 108.8(3)
C1 Ru1 C5 101.9(3)
C8 Ru1 C5 61.0(3)
C7 Ru1 C5 61.4(3)
C9 Ru1 C5 36.1(3)
C6 Ru1 C5 36.2(2)
C3 Ru1 Ru2 100.0(3)
C2 Ru1 Ru2 48.4(2)
C1 Ru1 Ru2 48.4(2)
C8 Ru1 Ru2 155.1(2)
C7 Ru1 Ru2 146.09(19)
C9 Ru1 Ru2 118.9(2)
C6 Ru1 Ru2 111.44(18)
C5 Ru1 Ru2 98.08(18)
C4 Ru2 C1 84.9(3)
C4 Ru2 C2 89.8(3)
C1 Ru2 C2 93.3(3)
C4 Ru2 C13 104.6(3)
C1 Ru2 C13 116.1(3)
C2 Ru2 C13 147.9(3)
C4 Ru2 C10 162.7(3)
C1 Ru2 C10 109.7(3)
C2 Ru2 C10 98.3(3)
C13 Ru2 C10 61.2(3)
C4 Ru2 C12 101.6(3)
C1 Ru2 C12 153.0(3)
C2 Ru2 C12 112.7(3)
C13 Ru2 C12 36.9(2)
C10 Ru2 C12 61.2(3)
C4 Ru2 C11 129.6(3)
C1 Ru2 C11 145.5(3)
C2 Ru2 C11 88.4(3)
C13 Ru2 C11 60.3(3)
C10 Ru2 C11 36.3(2)
C12 Ru2 C11 35.9(2)
C4 Ru2 C14 135.7(3)
C1 Ru2 C14 96.0(3)
C2 Ru2 C14 134.2(3)
C13 Ru2 C14 36.3(2)
C10 Ru2 C14 36.7(2)
C12 Ru2 C14 61.0(3)
C11 Ru2 C14 60.2(3)
C4 Ru2 Ru1 100.7(3)
C1 Ru2 Ru1 48.6(2)
C2 Ru2 Ru1 48.2(2)
C13 Ru2 Ru1 148.9(2)
C10 Ru2 Ru1 96.00(18)
C12 Ru2 Ru1 150.4(2)
C11 Ru2 Ru1 114.62(18)
C14 Ru2 Ru1 112.88(19)
O1 C1 Ru2 139.5(7)
O1 C1 Ru1 137.4(6)
Ru2 C1 Ru1 83.1(3)
O2 C2 Ru1 139.9(6)
O2 C2 Ru2 136.7(6)
Ru1 C2 Ru2 83.3(3)
O3 C3 Ru1 178.1(8)
O4 C4 Ru2 179.1(9)
C9 C5 C6 106.0(7)
C9 C5 C15 129.6(7)
C6 C5 C15 123.3(7)
C9 C5 Ru1 71.1(4)
C6 C5 Ru1 71.3(4)
C15 C5 Ru1 131.4(5)
C7 C6 C5 110.4(7)
C7 C6 Ru1 71.5(4)
C5 C6 Ru1 72.4(4)
C7 C6 H6 124.8
C5 C6 H6 124.8
Ru1 C6 H6 122.9
C6 C7 C8 105.5(7)
C6 C7 C29 126.9(7)
C8 C7 C29 126.9(7)
C6 C7 Ru1 72.3(4)
C8 C7 Ru1 69.8(4)
C29 C7 Ru1 129.6(5)
C9 C8 C7 108.5(7)
C9 C8 Ru1 73.6(4)
C7 C8 Ru1 72.8(4)
C9 C8 H8 125.7
C7 C8 H8 125.7
Ru1 C8 H8 119.7
C8 C9 C5 109.5(7)
C8 C9 Ru1 70.3(4)
C5 C9 Ru1 72.8(4)
C8 C9 H9 125.3
C5 C9 H9 125.3
Ru1 C9 H9 123.3
C11 C10 C14 106.5(6)
C11 C10 C16 121.4(7)
C14 C10 C16 131.2(7)
C11 C10 Ru2 72.1(4)
C14 C10 Ru2 72.0(4)
C16 C10 Ru2 129.2(5)
C12 C11 C10 110.1(7)
C12 C11 Ru2 71.9(4)
C10 C11 Ru2 71.5(4)
C12 C11 H11 124.9
C10 C11 H11 124.9
Ru2 C11 H11 123.2
C11 C12 C13 106.9(7)
C11 C12 C33 127.2(7)
C13 C12 C33 125.2(7)
C11 C12 Ru2 72.2(4)
C13 C12 Ru2 71.2(4)
C33 C12 Ru2 129.3(5)
C14 C13 C12 108.1(6)
C14 C13 Ru2 72.3(4)
C12 C13 Ru2 71.9(4)
C14 C13 H13 125.9
C12 C13 H13 125.9
Ru2 C13 H13 121.5
C13 C14 C10 108.3(6)
C13 C14 Ru2 71.3(4)
C10 C14 Ru2 71.3(4)
C13 C14 H14 125.9
C10 C14 H14 125.9
Ru2 C14 H14 123.1
C5 C15 C17 116.4(6)
C5 C15 C16 112.8(6)
C17 C15 C16 115.3(6)
C5 C15 H15 103.4
C17 C15 H15 103.4
C16 C15 H15 103.4
C23 C16 C10 110.8(6)
C23 C16 C15 111.1(6)
C10 C16 C15 119.3(6)
C23 C16 H16 104.7
C10 C16 H16 104.7
C15 C16 H16 104.7
C22 C17 C18 118.2(8)
C22 C17 C15 124.0(7)
C18 C17 C15 117.7(7)
C19 C18 C17 120.9(9)
C19 C18 H18 119.5
C17 C18 H18 119.5
C20 C19 C18 121.1(10)
C20 C19 H19 119.4
C18 C19 H19 119.4
C19 C20 C21 119.6(9)
C19 C20 H20 120.2
C21 C20 H20 120.2
C20 C21 C22 119.1(9)
C20 C21 H21 120.5
C22 C21 H21 120.5
C17 C22 C21 121.0(8)
C17 C22 H22 119.5
C21 C22 H22 119.5
C28 C23 C24 118.2(8)
C28 C23 C16 123.3(7)
C24 C23 C16 118.4(7)
C25 C24 C23 120.8(9)
C25 C24 H24 119.6
C23 C24 H24 119.6
C24 C25 C26 120.6(11)
C24 C25 H25 119.7
C26 C25 H25 119.7
C27 C26 C25 119.6(11)
C27 C26 H26 120.2
C25 C26 H26 120.2
C26 C27 C28 120.1(10)
C26 C27 H27 120.0
C28 C27 H27 120.0
C23 C28 C27 120.7(9)
C23 C28 H28 119.7
C27 C28 H28 119.7
C30 C29 C32 109.9(8)
C30 C29 C7 111.2(6)
C32 C29 C7 110.8(7)
C30 C29 C31 109.0(9)
C32 C29 C31 109.7(7)
C7 C29 C31 106.1(7)
C29 C30 H30A 109.5
C29 C30 H30B 109.5
H30A C30 H30B 109.5
C29 C30 H30C 109.5
H30A C30 H30C 109.5
H30B C30 H30C 109.5
C29 C31 H31A 109.5
C29 C31 H31B 109.5
H31A C31 H31B 109.5
C29 C31 H31C 109.5
H31A C31 H31C 109.5
H31B C31 H31C 109.5
C29 C32 H32A 109.5
C29 C32 H32B 109.5
H32A C32 H32B 109.5
C29 C32 H32C 109.5
H32A C32 H32C 109.5
H32B C32 H32C 109.5
C34 C33 C36 109.8(8)
C34 C33 C12 105.9(6)
C36 C33 C12 110.9(7)
C34 C33 C35 107.5(7)
C36 C33 C35 110.4(8)
C12 C33 C35 112.3(7)
C33 C34 H34A 109.5
C33 C34 H34B 109.5
H34A C34 H34B 109.5
C33 C34 H34C 109.5
H34A C34 H34C 109.5
H34B C34 H34C 109.5
C33 C35 H35A 109.5
C33 C35 H35B 109.5
H35A C35 H35B 109.5
C33 C35 H35C 109.5
H35A C35 H35C 109.5
H35B C35 H35C 109.5
C33 C36 H36A 109.5
C33 C36 H36B 109.5
H36A C36 H36B 109.5
C33 C36 H36C 109.5
H36A C36 H36C 109.5
H36B C36 H36C 109.5
Cl2 C37 Cl1 110.2(6)
Cl2 C37 H37A 109.6
Cl1 C37 H37A 109.6
Cl2 C37 H37B 109.6
Cl1 C37 H37B 109.6
H37A C37 H37B 108.1
Cl2' C37' Cl1' 107.0(9)
Cl2' C37' H37C 110.3
Cl1' C37' H37C 110.3
Cl2' C37' H37D 110.3
Cl1' C37' H37D 110.3
H37C C37' H37D 108.6

loop_
_geom_bond_atom_site_label_1
_geom_bond_atom_site_label_2
_geom_bond_distance
Ru1 C3 1.854(10)
Ru1 C2 2.035(8)
Ru1 C1 2.046(9)
Ru1 C8 2.230(7)
Ru1 C7 2.270(7)
Ru1 C9 2.272(7)
Ru1 C6 2.280(7)
Ru1 C5 2.295(8)
Ru1 Ru2 2.7102(10)
Ru2 C4 1.870(10)
Ru2 C1 2.040(9)
Ru2 C2 2.041(8)
Ru2 C13 2.259(7)
Ru2 C10 2.264(7)
Ru2 C12 2.268(7)
Ru2 C11 2.271(7)
Ru2 C14 2.272(7)
O1 C1 1.173(8)
O2 C2 1.164(8)
O3 C3 1.150(9)
O4 C4 1.145(9)
C5 C9 1.414(10)
C5 C6 1.423(10)
C5 C15 1.519(10)
C6 C7 1.412(9)
C6 H6 0.9300
C7 C8 1.445(10)
C7 C29 1.525(10)
C8 C9 1.398(10)
C8 H8 0.9300
C9 H9 0.9300
C10 C11 1.414(9)
C10 C14 1.429(9)
C10 C16 1.520(9)
C11 C12 1.399(10)
C11 H11 0.9300
C12 C13 1.433(10)
C12 C33 1.528(10)
C13 C14 1.413(9)
C13 H13 0.9300
C14 H14 0.9300
C15 C17 1.528(10)
C15 C16 1.548(10)
C15 H15 0.9800
C16 C23 1.515(9)
C16 H16 0.9800
C17 C22 1.378(10)
C17 C18 1.381(10)
C18 C19 1.366(12)
C18 H18 0.9300
C19 C20 1.360(13)
C19 H19 0.9300
C20 C21 1.384(12)
C20 H20 0.9300
C21 C22 1.397(11)
C21 H21 0.9300
C22 H22 0.9300
C23 C28 1.359(11)
C23 C24 1.375(10)
C24 C25 1.350(12)
C24 H24 0.9300
C25 C26 1.361(15)
C25 H25 0.9300
C26 C27 1.346(14)
C26 H26 0.9300
C27 C28 1.380(12)
C27 H27 0.9300
C28 H28 0.9300
C29 C30 1.508(12)
C29 C32 1.516(11)
C29 C31 1.530(11)
C30 H30A 0.9600
C30 H30B 0.9600
C30 H30C 0.9600
C31 H31A 0.9600
C31 H31B 0.9600
C31 H31C 0.9600
C32 H32A 0.9600
C32 H32B 0.9600
C32 H32C 0.9600
C33 C34 1.515(11)
C33 C36 1.516(11)
C33 C35 1.532(11)
C34 H34A 0.9600
C34 H34B 0.9600
C34 H34C 0.9600
C35 H35A 0.9600
C35 H35B 0.9600
C35 H35C 0.9600
C36 H36A 0.9600
C36 H36B 0.9600
C36 H36C 0.9600
C37 Cl2 1.730(8)
C37 Cl1 1.746(8)
C37 H37A 0.9700
C37 H37B 0.9700
C37' Cl2' 1.751(10)
C37' Cl1' 1.751(10)
C37' H37C 0.9700
C37' H37D 0.9700

loop_
_geom_torsion_atom_site_label_1
_geom_torsion_atom_site_label_2
_geom_torsion_atom_site_label_3
_geom_torsion_atom_site_label_4
_geom_torsion
C3 Ru1 Ru2 C4 -4.7(4)
C2 Ru1 Ru2 C4 -80.0(4)
C1 Ru1 Ru2 C4 73.3(4)
C8 Ru1 Ru2 C4 141.1(6)
C7 Ru1 Ru2 C4 -139.0(4)
C9 Ru1 Ru2 C4 140.7(3)
C6 Ru1 Ru2 C4 -153.0(3)
C5 Ru1 Ru2 C4 172.1(3)
C3 Ru1 Ru2 C1 -78.0(4)
C2 Ru1 Ru2 C1 -153.3(4)
C8 Ru1 Ru2 C1 67.8(6)
C7 Ru1 Ru2 C1 147.7(4)
C9 Ru1 Ru2 C1 67.4(4)
C6 Ru1 Ru2 C1 133.7(3)
C5 Ru1 Ru2 C1 98.7(3)
C3 Ru1 Ru2 C2 75.3(4)
C1 Ru1 Ru2 C2 153.3(4)
C8 Ru1 Ru2 C2 -138.9(6)
C7 Ru1 Ru2 C2 -59.0(5)
C9 Ru1 Ru2 C2 -139.3(4)
C6 Ru1 Ru2 C2 -73.0(3)
C5 Ru1 Ru2 C2 -108.0(3)
C3 Ru1 Ru2 C13 -148.8(5)
C2 Ru1 Ru2 C13 135.9(5)
C1 Ru1 Ru2 C13 -70.8(5)
C8 Ru1 Ru2 C13 -3.0(6)
C7 Ru1 Ru2 C13 76.9(5)
C9 Ru1 Ru2 C13 -3.4(4)
C6 Ru1 Ru2 C13 62.9(4)
C5 Ru1 Ru2 C13 28.0(4)
C3 Ru1 Ru2 C10 171.0(3)
C2 Ru1 Ru2 C10 95.7(3)
C1 Ru1 Ru2 C10 -111.0(3)
C8 Ru1 Ru2 C10 -43.2(5)
C7 Ru1 Ru2 C10 36.7(4)
C9 Ru1 Ru2 C10 -43.6(3)
C6 Ru1 Ru2 C10 22.7(3)
C5 Ru1 Ru2 C10 -12.3(3)
C3 Ru1 Ru2 C12 133.7(5)
C2 Ru1 Ru2 C12 58.4(5)
C1 Ru1 Ru2 C12 -148.3(5)
C8 Ru1 Ru2 C12 -80.5(6)
C7 Ru1 Ru2 C12 -0.6(5)
C9 Ru1 Ru2 C12 -80.9(4)
C6 Ru1 Ru2 C12 -14.6(4)
C5 Ru1 Ru2 C12 -49.6(4)
C3 Ru1 Ru2 C11 138.4(3)
C2 Ru1 Ru2 C11 63.2(3)
C1 Ru1 Ru2 C11 -143.6(3)
C8 Ru1 Ru2 C11 -75.8(5)
C7 Ru1 Ru2 C11 4.1(4)
C9 Ru1 Ru2 C11 -76.1(3)
C6 Ru1 Ru2 C11 -9.8(3)
C5 Ru1 Ru2 C11 -44.8(3)
C3 Ru1 Ru2 C14 -155.1(3)
C2 Ru1 Ru2 C14 129.6(3)
C1 Ru1 Ru2 C14 -77.1(3)
C8 Ru1 Ru2 C14 -9.4(5)
C7 Ru1 Ru2 C14 70.5(4)
C9 Ru1 Ru2 C14 -9.7(3)
C6 Ru1 Ru2 C14 56.6(3)
C5 Ru1 Ru2 C14 21.6(3)
C4 Ru2 C1 O1 73.5(10)
C2 Ru2 C1 O1 163.0(10)
C13 Ru2 C1 O1 -30.2(10)
C10 Ru2 C1 O1 -97.0(10)
C12 Ru2 C1 O1 -32.2(14)
C11 Ru2 C1 O1 -105.0(10)
C14 Ru2 C1 O1 -61.9(10)
Ru1 Ru2 C1 O1 -177.4(11)
C4 Ru2 C1 Ru1 -109.1(3)
C2 Ru2 C1 Ru1 -19.6(3)
C13 Ru2 C1 Ru1 147.2(2)
C10 Ru2 C1 Ru1 80.4(3)
C12 Ru2 C1 Ru1 145.2(5)
C11 Ru2 C1 Ru1 72.4(5)
C14 Ru2 C1 Ru1 115.4(2)
C3 Ru1 C1 O1 -77.1(9)
C2 Ru1 C1 O1 -162.8(9)
C8 Ru1 C1 O1 23.9(10)
C7 Ru1 C1 O1 41.7(13)
C9 Ru1 C1 O1 51.6(9)
C6 Ru1 C1 O1 100.4(9)
C5 Ru1 C1 O1 87.2(9)
Ru2 Ru1 C1 O1 177.5(10)
C3 Ru1 C1 Ru2 105.5(3)
C2 Ru1 C1 Ru2 19.7(3)
C8 Ru1 C1 Ru2 -153.5(3)
C7 Ru1 C1 Ru2 -135.8(6)
C9 Ru1 C1 Ru2 -125.9(3)
C6 Ru1 C1 Ru2 -77.1(4)
C5 Ru1 C1 Ru2 -90.3(3)
C3 Ru1 C2 O2 74.7(10)
C1 Ru1 C2 O2 162.3(10)
C8 Ru1 C2 O2 -28.6(13)
C7 Ru1 C2 O2 -28.5(10)
C9 Ru1 C2 O2 -95.8(10)
C6 Ru1 C2 O2 -61.0(10)
C5 Ru1 C2 O2 -93.9(10)
Ru2 Ru1 C2 O2 -178.0(11)
C3 Ru1 C2 Ru2 -107.3(3)
C1 Ru1 C2 Ru2 -19.7(3)
C8 Ru1 C2 Ru2 149.4(4)
C7 Ru1 C2 Ru2 149.5(2)
C9 Ru1 C2 Ru2 82.2(5)
C6 Ru1 C2 Ru2 117.0(3)
C5 Ru1 C2 Ru2 84.1(3)
C4 Ru2 C2 O2 -77.2(9)
C1 Ru2 C2 O2 -162.1(9)
C13 Ru2 C2 O2 40.6(12)
C10 Ru2 C2 O2 87.4(9)
C12 Ru2 C2 O2 25.3(10)
C11 Ru2 C2 O2 52.4(9)
C14 Ru2 C2 O2 96.2(9)
Ru1 Ru2 C2 O2 178.1(11)
C4 Ru2 C2 Ru1 104.6(3)
C1 Ru2 C2 Ru1 19.7(3)
C13 Ru2 C2 Ru1 -137.5(4)
C10 Ru2 C2 Ru1 -90.7(3)
C12 Ru2 C2 Ru1 -152.8(2)
C11 Ru2 C2 Ru1 -125.8(3)
C14 Ru2 C2 Ru1 -81.9(4)
C2 Ru1 C3 O3 -22(25)
C1 Ru1 C3 O3 -116(25)
C8 Ru1 C3 O3 125(25)
C7 Ru1 C3 O3 87(25)
C9 Ru1 C3 O3 151(25)
C6 Ru1 C3 O3 67(25)
C5 Ru1 C3 O3 122(25)
Ru2 Ru1 C3 O3 -69(25)
C1 Ru2 C4 O4 39(65)
C2 Ru2 C4 O4 -54(65)
C13 Ru2 C4 O4 155(65)
C10 Ru2 C4 O4 -173(100)
C12 Ru2 C4 O4 -168(100)
C11 Ru2 C4 O4 -142(65)
C14 Ru2 C4 O4 132(65)
Ru1 Ru2 C4 O4 -7(65)
C3 Ru1 C5 C9 40.3(11)
C2 Ru1 C5 C9 -178.1(4)
C1 Ru1 C5 C9 -80.4(5)
C8 Ru1 C5 C9 36.2(4)
C7 Ru1 C5 C9 79.2(5)
C6 Ru1 C5 C9 115.1(6)
Ru2 Ru1 C5 C9 -129.4(4)
C3 Ru1 C5 C6 -74.7(11)
C2 Ru1 C5 C6 66.8(5)
C1 Ru1 C5 C6 164.5(4)
C8 Ru1 C5 C6 -78.8(5)
C7 Ru1 C5 C6 -35.8(4)
C9 Ru1 C5 C6 -115.1(6)
Ru2 Ru1 C5 C6 115.5(4)
C3 Ru1 C5 C15 166.9(9)
C2 Ru1 C5 C15 -51.5(7)
C1 Ru1 C5 C15 46.2(7)
C8 Ru1 C5 C15 162.8(8)
C7 Ru1 C5 C15 -154.2(8)
C9 Ru1 C5 C15 126.6(9)
C6 Ru1 C5 C15 -118.3(9)
Ru2 Ru1 C5 C15 -2.8(7)
C9 C5 C6 C7 -1.3(8)
C15 C5 C6 C7 -170.4(6)
Ru1 C5 C6 C7 61.8(5)
C9 C5 C6 Ru1 -63.1(5)
C15 C5 C6 Ru1 127.9(7)
C3 Ru1 C6 C7 34.6(7)
C2 Ru1 C6 C7 121.1(5)
C1 Ru1 C6 C7 -141.7(5)
C8 Ru1 C6 C7 -39.4(4)
C9 Ru1 C6 C7 -81.3(5)
C5 Ru1 C6 C7 -119.5(6)
Ru2 Ru1 C6 C7 166.8(4)
C3 Ru1 C6 C5 154.1(5)
C2 Ru1 C6 C5 -119.5(5)
C1 Ru1 C6 C5 -22.2(6)
C8 Ru1 C6 C5 80.1(5)
C7 Ru1 C6 C5 119.5(6)
C9 Ru1 C6 C5 38.1(4)
Ru2 Ru1 C6 C5 -73.7(4)
C5 C6 C7 C8 -0.1(8)
Ru1 C6 C7 C8 62.3(5)
C5 C6 C7 C29 171.0(7)
Ru1 C6 C7 C29 -126.6(8)
C5 C6 C7 Ru1 -62.3(5)
C3 Ru1 C7 C6 -155.9(5)
C2 Ru1 C7 C6 -65.3(5)
C1 Ru1 C7 C6 88.6(8)
C8 Ru1 C7 C6 114.6(6)
C9 Ru1 C7 C6 77.3(5)
C5 Ru1 C7 C6 35.9(4)
Ru2 Ru1 C7 C6 -22.4(6)
C3 Ru1 C7 C8 89.5(5)
C2 Ru1 C7 C8 -179.9(4)
C1 Ru1 C7 C8 -26.0(9)
C9 Ru1 C7 C8 -37.3(4)
C6 Ru1 C7 C8 -114.6(6)
C5 Ru1 C7 C8 -78.7(5)
Ru2 Ru1 C7 C8 -137.0(4)
C3 Ru1 C7 C29 -32.2(8)
C2 Ru1 C7 C29 58.4(7)
C1 Ru1 C7 C29 -147.7(7)
C8 Ru1 C7 C29 -121.7(9)
C9 Ru1 C7 C29 -159.0(8)
C6 Ru1 C7 C29 123.7(9)
C5 Ru1 C7 C29 159.6(8)
Ru2 Ru1 C7 C29 101.3(7)
C6 C7 C8 C9 1.4(8)
C29 C7 C8 C9 -169.7(7)
Ru1 C7 C8 C9 65.4(5)
C6 C7 C8 Ru1 -64.0(5)
C29 C7 C8 Ru1 124.9(8)
C3 Ru1 C8 C9 145.2(5)
C2 Ru1 C8 C9 -115.8(6)
C1 Ru1 C8 C9 51.7(6)
C7 Ru1 C8 C9 -116.0(7)
C6 Ru1 C8 C9 -77.9(5)
C5 Ru1 C8 C9 -36.2(4)
Ru2 Ru1 C8 C9 -0.5(8)
C3 Ru1 C8 C7 -98.9(5)
C2 Ru1 C8 C7 0.1(8)
C1 Ru1 C8 C7 167.6(4)
C9 Ru1 C8 C7 116.0(7)
C6 Ru1 C8 C7 38.0(4)
C5 Ru1 C8 C7 79.8(5)
Ru2 Ru1 C8 C7 115.4(5)
C7 C8 C9 C5 -2.3(9)
Ru1 C8 C9 C5 62.6(5)
C7 C8 C9 Ru1 -64.9(5)
C6 C5 C9 C8 2.2(8)
C15 C5 C9 C8 170.3(7)
Ru1 C5 C9 C8 -61.0(5)
C6 C5 C9 Ru1 63.2(5)
C15 C5 C9 Ru1 -128.7(8)
C3 Ru1 C9 C8 -46.0(6)
C2 Ru1 C9 C8 121.9(6)
C1 Ru1 C9 C8 -136.5(5)
C7 Ru1 C9 C8 38.7(5)
C6 Ru1 C9 C8 80.5(5)
C5 Ru1 C9 C8 118.8(7)
Ru2 Ru1 C9 C8 179.7(4)
C3 Ru1 C9 C5 -164.8(4)
C2 Ru1 C9 C5 3.1(7)
C1 Ru1 C9 C5 104.7(5)
C8 Ru1 C9 C5 -118.8(7)
C7 Ru1 C9 C5 -80.1(5)
C6 Ru1 C9 C5 -38.3(4)
Ru2 Ru1 C9 C5 60.9(4)
C4 Ru2 C10 C11 41.2(12)
C1 Ru2 C10 C11 -172.3(4)
C2 Ru2 C10 C11 -75.8(5)
C13 Ru2 C10 C11 78.0(4)
C12 Ru2 C10 C11 35.7(4)
C14 Ru2 C10 C11 114.8(6)
Ru1 Ru2 C10 C11 -124.3(4)
C4 Ru2 C10 C14 -73.6(12)
C1 Ru2 C10 C14 72.9(5)
C2 Ru2 C10 C14 169.4(4)
C13 Ru2 C10 C14 -36.8(4)
C12 Ru2 C10 C14 -79.1(4)
C11 Ru2 C10 C14 -114.8(6)
Ru1 Ru2 C10 C14 120.9(4)
C4 Ru2 C10 C16 157.5(9)
C1 Ru2 C10 C16 -56.0(7)
C2 Ru2 C10 C16 40.6(7)
C13 Ru2 C10 C16 -165.7(8)
C12 Ru2 C10 C16 152.0(8)
C11 Ru2 C10 C16 116.3(8)
C14 Ru2 C10 C16 -128.9(9)
Ru1 Ru2 C10 C16 -8.0(7)
C14 C10 C11 C12 2.3(8)
C16 C10 C11 C12 172.6(6)
Ru2 C10 C11 C12 -61.9(5)
C14 C10 C11 Ru2 64.2(5)
C16 C10 C11 Ru2 -125.5(6)
C4 Ru2 C11 C12 -45.9(6)
C1 Ru2 C11 C12 132.2(6)
C2 Ru2 C11 C12 -134.3(5)
C13 Ru2 C11 C12 38.6(4)
C10 Ru2 C11 C12 119.4(6)
C14 Ru2 C11 C12 80.7(5)
Ru1 Ru2 C11 C12 -176.0(4)
C4 Ru2 C11 C10 -165.3(5)
C1 Ru2 C11 C10 12.8(7)
C2 Ru2 C11 C10 106.3(4)
C13 Ru2 C11 C10 -80.8(4)
C12 Ru2 C11 C10 -119.4(6)
C14 Ru2 C11 C10 -38.7(4)
Ru1 Ru2 C11 C10 64.6(4)
C10 C11 C12 C13 -1.5(8)
Ru2 C11 C12 C13 -63.2(5)
C10 C11 C12 C33 -172.1(7)
Ru2 C11 C12 C33 126.3(7)
C10 C11 C12 Ru2 61.7(5)
C4 Ru2 C12 C11 145.6(5)
C1 Ru2 C12 C11 -112.6(7)
C2 Ru2 C12 C11 50.9(5)
C13 Ru2 C12 C11 -115.6(6)
C10 Ru2 C12 C11 -36.1(4)
C14 Ru2 C12 C11 -78.3(5)
Ru1 Ru2 C12 C11 7.4(7)
C4 Ru2 C12 C13 -98.8(5)
C1 Ru2 C12 C13 3.0(9)
C2 Ru2 C12 C13 166.5(4)
C10 Ru2 C12 C13 79.5(5)
C11 Ru2 C12 C13 115.6(6)
C14 Ru2 C12 C13 37.3(4)
Ru1 Ru2 C12 C13 123.0(4)
C4 Ru2 C12 C33 21.7(7)
C1 Ru2 C12 C33 123.6(8)
C2 Ru2 C12 C33 -72.9(7)
C13 Ru2 C12 C33 120.6(9)
C10 Ru2 C12 C33 -159.9(8)
C11 Ru2 C12 C33 -123.8(9)
C14 Ru2 C12 C33 157.9(8)
Ru1 Ru2 C12 C33 -116.5(6)
C11 C12 C13 C14 0.1(8)
C33 C12 C13 C14 170.9(7)
Ru2 C12 C13 C14 -63.7(5)
C11 C12 C13 Ru2 63.8(5)
C33 C12 C13 Ru2 -125.4(7)
C4 Ru2 C13 C14 -153.4(5)
C1 Ru2 C13 C14 -61.9(5)
C2 Ru2 C13 C14 92.6(6)
C10 Ru2 C13 C14 37.2(4)
C12 Ru2 C13 C14 116.6(6)
C11 Ru2 C13 C14 79.1(4)
Ru1 Ru2 C13 C14 -9.9(7)
C4 Ru2 C13 C12 90.0(5)
C1 Ru2 C13 C12 -178.5(4)
C2 Ru2 C13 C12 -23.9(8)
C10 Ru2 C13 C12 -79.4(5)
C11 Ru2 C13 C12 -37.5(4)
C14 Ru2 C13 C12 -116.6(6)
Ru1 Ru2 C13 C12 -126.5(4)
C12 C13 C14 C10 1.3(8)
Ru2 C13 C14 C10 -62.1(5)
C12 C13 C14 Ru2 63.4(5)
C11 C10 C14 C13 -2.2(8)
C16 C10 C14 C13 -171.2(7)
Ru2 C10 C14 C13 62.1(5)
C11 C10 C14 Ru2 -64.3(5)
C16 C10 C14 Ru2 126.7(7)
C4 Ru2 C14 C13 38.3(6)
C1 Ru2 C14 C13 127.2(5)
C2 Ru2 C14 C13 -132.3(5)
C10 Ru2 C14 C13 -117.6(6)
C12 Ru2 C14 C13 -37.9(4)
C11 Ru2 C14 C13 -79.3(5)
Ru1 Ru2 C14 C13 174.5(4)
C4 Ru2 C14 C10 156.0(5)
C1 Ru2 C14 C10 -115.2(5)
C2 Ru2 C14 C10 -14.7(6)
C13 Ru2 C14 C10 117.6(6)
C12 Ru2 C14 C10 79.7(4)
C11 Ru2 C14 C10 38.3(4)
Ru1 Ru2 C14 C10 -67.9(4)
C9 C5 C15 C17 6.7(11)
C6 C5 C15 C17 173.0(7)
Ru1 C5 C15 C17 -93.0(8)
C9 C5 C15 C16 143.2(8)
C6 C5 C15 C16 -50.5(9)
Ru1 C5 C15 C16 43.4(9)
C11 C10 C16 C23 -82.0(8)
C14 C10 C16 C23 85.6(9)
Ru2 C10 C16 C23 -174.0(5)
C11 C10 C16 C15 147.1(6)
C14 C10 C16 C15 -45.3(10)
Ru2 C10 C16 C15 55.2(9)
C5 C15 C16 C23 156.4(6)
C17 C15 C16 C23 -66.7(8)
C5 C15 C16 C10 -72.9(8)
C17 C15 C16 C10 64.1(9)
C5 C15 C17 C22 40.7(10)
C16 C15 C17 C22 -94.8(9)
C5 C15 C17 C18 -139.2(7)
C16 C15 C17 C18 85.4(8)
C22 C17 C18 C19 2.2(12)
C15 C17 C18 C19 -177.9(8)
C17 C18 C19 C20 -1.0(14)
C18 C19 C20 C21 0.0(15)
C19 C20 C21 C22 -0.2(14)
C18 C17 C22 C21 -2.5(12)
C15 C17 C22 C21 177.7(7)
C20 C21 C22 C17 1.5(13)
C10 C16 C23 C28 -35.9(10)
C15 C16 C23 C28 99.1(9)
C10 C16 C23 C24 145.9(7)
C15 C16 C23 C24 -79.1(9)
C28 C23 C24 C25 -0.5(13)
C16 C23 C24 C25 177.9(8)
C23 C24 C25 C26 0.0(15)
C24 C25 C26 C27 0.6(17)
C25 C26 C27 C28 -0.7(17)
C24 C23 C28 C27 0.4(14)
C16 C23 C28 C27 -177.8(8)
C26 C27 C28 C23 0.2(16)
C6 C7 C29 C30 45.2(11)
C8 C7 C29 C30 -145.6(9)
Ru1 C7 C29 C30 -52.2(11)
C6 C7 C29 C32 167.8(8)
C8 C7 C29 C32 -23.0(11)
Ru1 C7 C29 C32 70.4(9)
C6 C7 C29 C31 -73.2(10)
C8 C7 C29 C31 96.1(9)
Ru1 C7 C29 C31 -170.5(6)
C11 C12 C33 C34 85.9(9)
C13 C12 C33 C34 -83.0(9)
Ru2 C12 C33 C34 -176.9(6)
C11 C12 C33 C36 -33.1(11)
C13 C12 C33 C36 158.0(8)
Ru2 C12 C33 C36 64.1(10)
C11 C12 C33 C35 -157.1(8)
C13 C12 C33 C35 34.0(11)
Ru2 C12 C33 C35 -60.0(9)
